data_2221579
loop_
_publ_author_name
'Mehrabi, Hossein'
'Kia, Reza'

_publ_section_title (<i>E</i>)-<i>N</i>'-(3,3-Diphenylallylidene)-<i>p</i>-toluenesulfonohydrazide
_journal_coeditor_code AT2762
_journal_issue 5
_journal_name_full 'Acta Crystallographica Section E'
_journal_page_first o1056
_journal_paper_doi 10.1107/S1600536809013269
_journal_volume 65
_journal_year 2009
_chemical_formula_iupac 'C22 H20 N2 O2 S'
_chemical_formula_moiety 'C22 H20 N2 O2 S'
_chemical_formula_sum 'C22 H20 N2 O2 S'
_chemical_formula_weight 376.46
_chemical_name_systematic
;
(<i>E</i>)-<i>N</i>'-(3,3-Diphenylallylidene)-<i>p</i>-toluenesulfonohydrazide
;
_space_group_IT_number 14
_symmetry_cell_setting monoclinic
_symmetry_space_group_name_Hall '-P 2yn'
_symmetry_space_group_name_H-M 'P 1 21/n 1'
_atom_sites_solution_hydrogens geom
_atom_sites_solution_primary direct
_atom_sites_solution_secondary difmap
_audit_creation_method SHELXL-97
_cell_angle_alpha 90.00
_cell_angle_beta 102.64(3)
_cell_angle_gamma 90.00
_cell_formula_units_Z 4
_cell_length_a 14.785(3)
_cell_length_b 6.2179(12)
_cell_length_c 22.519(5)
_cell_measurement_reflns_used 2500
_cell_measurement_temperature 294(2)
_cell_measurement_theta_max 29.24
_cell_measurement_theta_min 2.28
_cell_volume 2020.0(8)
_computing_cell_refinement 'X-AREA (Stoe & Cie, 2005)'
_computing_data_collection 'X-AREA (Stoe & Cie, 2005)'
_computing_data_reduction 'X-AREA (Stoe & Cie, 2005)'
_computing_molecular_graphics 'SHELXTL (Sheldrick, 2008)'
_computing_publication_material 'SHELXTL (Sheldrick, 2008) and PLATON (Spek, 2009)'
_computing_structure_refinement 'SHELXTL (Sheldrick, 2008)'
_computing_structure_solution 'SHELXTL (Sheldrick, 2008)'
_diffrn_ambient_temperature 294(2)
_diffrn_detector_area_resol_mean 0.15
_diffrn_measured_fraction_theta_full 0.989
_diffrn_measured_fraction_theta_max 0.989
_diffrn_measurement_device_type 'Stoe IPDS-II'
_diffrn_measurement_method 'rotation method'
_diffrn_radiation_monochromator graphite
_diffrn_radiation_source 'fine-focus sealed tube'
_diffrn_radiation_type MoK\a
_diffrn_radiation_wavelength 0.71073
_diffrn_reflns_av_R_equivalents 0.0000
_diffrn_reflns_av_sigmaI/netI 0.0249
_diffrn_reflns_limit_h_max 19
_diffrn_reflns_limit_h_min -20
_diffrn_reflns_limit_k_max 8
_diffrn_reflns_limit_k_min 0
_diffrn_reflns_limit_l_max 30
_diffrn_reflns_limit_l_min 0
_diffrn_reflns_number 5327
_diffrn_reflns_theta_full 29.00
_diffrn_reflns_theta_max 29.00
_diffrn_reflns_theta_min 1.85
_diffrn_standards_number 0
_exptl_absorpt_coefficient_mu 0.179
_exptl_absorpt_correction_T_max 0.980
_exptl_absorpt_correction_T_min 0.940
_exptl_absorpt_correction_type numerical
_exptl_absorpt_process_details '(X-RED32; Stoe & Cie, 2005)'
_exptl_crystal_colour colourless
_exptl_crystal_density_diffrn 1.238
_exptl_crystal_density_method 'not measured'
_exptl_crystal_description block
_exptl_crystal_F_000 792
_exptl_crystal_size_max 0.50
_exptl_crystal_size_mid 0.28
_exptl_crystal_size_min 0.12
_refine_diff_density_max 0.214
_refine_diff_density_min -0.257
_refine_ls_extinction_method none
_refine_ls_goodness_of_fit_ref 1.095
_refine_ls_hydrogen_treatment mixed
_refine_ls_matrix_type full
_refine_ls_number_parameters 249
_refine_ls_number_reflns 5327
_refine_ls_number_restraints 0
_refine_ls_restrained_S_all 1.095
_refine_ls_R_factor_all 0.0734
_refine_ls_R_factor_gt 0.0566
_refine_ls_shift/su_max 0.000
_refine_ls_shift/su_mean 0.000
_refine_ls_structure_factor_coef Fsqd
_refine_ls_weighting_details 'calc w=1/[\s^2^(Fo^2^)+(0.0702P)^2^+0.4245P] where P=(Fo^2^+2Fc^2^)/3'
_refine_ls_weighting_scheme calc
_refine_ls_wR_factor_gt 0.1454
_refine_ls_wR_factor_ref 0.1558
_reflns_number_gt 4220
_reflns_number_total 5327
_reflns_threshold_expression I>2\s(I)
_cod_data_source_file at2762.cif
_cod_data_source_block I
_cod_original_cell_volume 2020.0(7)
_cod_original_sg_symbol_H-M 'P 21/n'
_cod_database_code 2221579
_cod_database_fobs_code 2221579

loop_
_symmetry_equiv_pos_as_xyz
'x, y, z'
'-x+1/2, y+1/2, -z+1/2'
'-x, -y, -z'
'x-1/2, -y-1/2, z-1/2'

loop_
_atom_site_type_symbol
_atom_site_label
_atom_site_fract_x
_atom_site_fract_y
_atom_site_fract_z
_atom_site_U_iso_or_equiv
_atom_site_adp_type
_atom_site_calc_flag
_atom_site_refinement_flags
_atom_site_occupancy
_atom_site_disorder_assembly
_atom_site_disorder_group
S S1 0.36602(3) 0.58739(7) 0.24598(2) 0.05559(15) Uani d . 1 . .
O O1 0.39657(11) 0.7837(2) 0.22433(7) 0.0741(4) Uani d . 1 . .
O O2 0.30743(11) 0.5917(2) 0.28899(6) 0.0719(4) Uani d . 1 . .
N N1 0.35283(10) 0.4163(2) 0.14209(6) 0.0542(3) Uani d . 1 . .
N N2 0.30481(11) 0.4572(3) 0.18786(7) 0.0544(3) Uani d . 1 . .
H H1N2 0.2757(15) 0.355(4) 0.1974(10) 0.065(6) Uiso d . 1 . .
C C1 0.35959(15) -0.1126(3) -0.08028(10) 0.0681(5) Uani d . 1 . .
H H1 0.3228 -0.2220 -0.0702 0.082 Uiso calc R 1 . .
C C2 0.40308(17) -0.1410(4) -0.12878(11) 0.0781(6) Uani d . 1 . .
H H2 0.3953 -0.2693 -0.1505 0.094 Uiso calc R 1 . .
C C3 0.45712(15) 0.0186(4) -0.14457(9) 0.0722(6) Uani d . 1 . .
H H3 0.4856 -0.0004 -0.1772 0.087 Uiso calc R 1 . .
C C4 0.46904(15) 0.2069(4) -0.11195(9) 0.0695(5) Uani d . 1 . .
H H4 0.5062 0.3152 -0.1223 0.083 Uiso calc R 1 . .
C C5 0.42599(14) 0.2365(3) -0.06367(9) 0.0616(4) Uani d . 1 . .
H H5 0.4344 0.3652 -0.0421 0.074 Uiso calc R 1 . .
C C6 0.37052(12) 0.0769(3) -0.04690(7) 0.0521(4) Uani d . 1 . .
C C7 0.32394(12) 0.1032(3) 0.00479(7) 0.0512(4) Uani d . 1 . .
C C8 0.23773(13) -0.0247(3) 0.00290(8) 0.0544(4) Uani d . 1 . .
C C9 0.15991(16) 0.0142(4) -0.04264(10) 0.0781(6) Uani d . 1 . .
H H9 0.1624 0.1197 -0.0715 0.094 Uiso calc R 1 . .
C C10 0.07956(19) -0.0983(5) -0.04624(15) 0.0994(9) Uani d . 1 . .
H H10 0.0282 -0.0704 -0.0774 0.119 Uiso calc R 1 . .
C C11 0.0753(2) -0.2508(5) -0.0041(2) 0.1177(12) Uani d . 1 . .
H H11 0.0205 -0.3268 -0.0061 0.141 Uiso calc R 1 . .
C C12 0.1509(3) -0.2946(5) 0.04175(19) 0.1156(11) Uani d . 1 . .
H H12 0.1473 -0.4006 0.0703 0.139 Uiso calc R 1 . .
C C13 0.23312(18) -0.1804(4) 0.04555(13) 0.0834(7) Uani d . 1 . .
H H13 0.2844 -0.2092 0.0766 0.100 Uiso calc R 1 . .
C C14 0.35757(13) 0.2367(3) 0.05125(8) 0.0569(4) Uani d . 1 . .
H H14 0.4129 0.3070 0.0508 0.068 Uiso calc R 1 . .
C C15 0.31479(13) 0.2803(3) 0.10200(8) 0.0538(4) Uani d . 1 . .
H H15 0.2605 0.2104 0.1053 0.065 Uiso calc R 1 . .
C C16 0.46334(13) 0.4280(3) 0.27515(8) 0.0570(4) Uani d . 1 . .
C C17 0.55009(15) 0.4897(5) 0.26802(10) 0.0759(6) Uani d . 1 . .
H H17 0.5581 0.6184 0.2488 0.091 Uiso calc R 1 . .
C C18 0.62509(18) 0.3562(6) 0.29011(12) 0.0933(8) Uani d . 1 . .
H H18 0.6837 0.3981 0.2858 0.112 Uiso calc R 1 . .
C C19 0.6153(2) 0.1648(5) 0.31798(13) 0.0914(8) Uani d . 1 . .
C C22 0.6986(2) 0.0211(6) 0.3407(2) 0.1415(16) Uani d . 1 . .
H H22A 0.7542 0.0967 0.3381 0.212 Uiso calc R 1 . .
H H22B 0.6932 -0.1064 0.3162 0.212 Uiso calc R 1 . .
H H22C 0.7010 -0.0179 0.3823 0.212 Uiso calc R 1 . .
C C20 0.5286(2) 0.1072(4) 0.32492(14) 0.0966(9) Uani d . 1 . .
H H20 0.5210 -0.0213 0.3444 0.116 Uiso calc R 1 . .
C C21 0.45251(17) 0.2363(4) 0.30362(12) 0.0786(6) Uani d . 1 . .
H H21 0.3942 0.1942 0.3084 0.094 Uiso calc R 1 . .

loop_
_atom_site_aniso_label
_atom_site_aniso_U_11
_atom_site_aniso_U_22
_atom_site_aniso_U_33
_atom_site_aniso_U_12
_atom_site_aniso_U_13
_atom_site_aniso_U_23
S1 0.0643(3) 0.0552(2) 0.0519(2) -0.00057(19) 0.02298(19) -0.01132(18)
O1 0.0889(10) 0.0543(7) 0.0837(9) -0.0098(7) 0.0286(8) -0.0086(7)
O2 0.0832(9) 0.0781(9) 0.0640(8) 0.0105(7) 0.0370(7) -0.0117(7)
N1 0.0601(8) 0.0606(8) 0.0454(7) -0.0058(7) 0.0190(6) -0.0035(6)
N2 0.0594(8) 0.0600(9) 0.0480(7) -0.0072(7) 0.0209(6) -0.0032(6)
C1 0.0765(13) 0.0665(11) 0.0675(11) -0.0158(10) 0.0293(10) -0.0145(9)
C2 0.0904(15) 0.0796(14) 0.0729(12) -0.0118(12) 0.0365(11) -0.0235(11)
C3 0.0722(12) 0.0916(15) 0.0594(10) 0.0002(11) 0.0290(9) -0.0038(11)
C4 0.0714(12) 0.0818(14) 0.0608(10) -0.0133(10) 0.0265(9) 0.0047(10)
C5 0.0723(11) 0.0609(10) 0.0549(9) -0.0121(9) 0.0208(8) -0.0040(8)
C6 0.0554(9) 0.0571(9) 0.0451(8) -0.0038(7) 0.0137(7) -0.0010(7)
C7 0.0578(9) 0.0527(9) 0.0444(7) -0.0030(7) 0.0141(7) 0.0019(7)
C8 0.0608(10) 0.0531(9) 0.0523(8) -0.0054(8) 0.0191(7) -0.0029(7)
C9 0.0677(12) 0.0984(16) 0.0666(12) -0.0119(12) 0.0111(10) 0.0101(12)
C10 0.0685(14) 0.119(2) 0.107(2) -0.0174(15) 0.0096(14) -0.0027(18)
C11 0.0759(18) 0.097(2) 0.186(4) -0.0279(16) 0.041(2) -0.009(2)
C12 0.117(2) 0.0794(18) 0.161(3) -0.0208(17) 0.053(2) 0.0344(19)
C13 0.0860(15) 0.0677(13) 0.0986(17) -0.0073(12) 0.0246(13) 0.0253(12)
C14 0.0610(10) 0.0638(10) 0.0482(8) -0.0086(8) 0.0173(7) -0.0043(7)
C15 0.0587(9) 0.0567(9) 0.0482(8) -0.0067(8) 0.0164(7) -0.0020(7)
C16 0.0616(10) 0.0639(10) 0.0457(8) -0.0021(8) 0.0125(7) -0.0168(8)
C17 0.0684(12) 0.0996(16) 0.0632(11) -0.0024(12) 0.0217(10) -0.0067(11)
C18 0.0626(13) 0.138(3) 0.0785(15) 0.0057(15) 0.0146(11) -0.0242(17)
C19 0.0841(16) 0.0917(18) 0.0844(16) 0.0213(14) -0.0124(13) -0.0338(14)
C22 0.106(2) 0.132(3) 0.160(3) 0.047(2) -0.027(2) -0.040(3)
C20 0.0978(19) 0.0686(14) 0.107(2) 0.0050(13) -0.0122(16) -0.0069(13)
C21 0.0753(13) 0.0665(13) 0.0893(15) -0.0043(11) 0.0075(11) -0.0036(11)

loop_
_atom_type_symbol
_atom_type_description
_atom_type_scat_dispersion_real
_atom_type_scat_dispersion_imag
_atom_type_scat_source
C C 0.0033 0.0016 'International Tables Vol C Tables 4.2.6.8 and 6.1.1.4'
H H 0.0000 0.0000 'International Tables Vol C Tables 4.2.6.8 and 6.1.1.4'
N N 0.0061 0.0033 'International Tables Vol C Tables 4.2.6.8 and 6.1.1.4'
O O 0.0106 0.0060 'International Tables Vol C Tables 4.2.6.8 and 6.1.1.4'
S S 0.1246 0.1234 'International Tables Vol C Tables 4.2.6.8 and 6.1.1.4'

loop_
_geom_angle_atom_site_label_1
_geom_angle_atom_site_label_2
_geom_angle_atom_site_label_3
_geom_angle_site_symmetry_1
_geom_angle_site_symmetry_3
_geom_angle
_geom_angle_publ_flag
O1 S1 O2 . . 119.94(9) ?
O1 S1 N2 . . 108.18(9) ?
O2 S1 N2 . . 103.87(9) ?
O1 S1 C16 . . 108.48(10) ?
O2 S1 C16 . . 108.97(9) ?
N2 S1 C16 . . 106.60(8) ?
C15 N1 N2 . . 115.26(15) ?
N1 N2 S1 . . 113.54(12) ?
N1 N2 H1N2 . . 115.6(15) ?
S1 N2 H1N2 . . 113.8(15) ?
C6 C1 C2 . . 120.84(19) ?
C6 C1 H1 . . 119.6 ?
C2 C1 H1 . . 119.6 ?
C3 C2 C1 . . 120.5(2) ?
C3 C2 H2 . . 119.8 ?
C1 C2 H2 . . 119.8 ?
C2 C3 C4 . . 119.55(18) ?
C2 C3 H3 . . 120.2 ?
C4 C3 H3 . . 120.2 ?
C3 C4 C5 . . 120.34(19) ?
C3 C4 H4 . . 119.8 ?
C5 C4 H4 . . 119.8 ?
C4 C5 C6 . . 121.15(18) ?
C4 C5 H5 . . 119.4 ?
C6 C5 H5 . . 119.4 ?
C1 C6 C5 . . 117.65(16) ?
C1 C6 C7 . . 119.93(16) ?
C5 C6 C7 . . 122.42(16) ?
C14 C7 C6 . . 121.50(16) ?
C14 C7 C8 . . 121.27(15) ?
C6 C7 C8 . . 117.23(14) ?
C13 C8 C9 . . 118.7(2) ?
C13 C8 C7 . . 121.79(19) ?
C9 C8 C7 . . 119.53(17) ?
C10 C9 C8 . . 121.7(2) ?
C10 C9 H9 . . 119.2 ?
C8 C9 H9 . . 119.2 ?
C11 C10 C9 . . 119.4(3) ?
C11 C10 H10 . . 120.3 ?
C9 C10 H10 . . 120.3 ?
C10 C11 C12 . . 120.8(3) ?
C10 C11 H11 . . 119.6 ?
C12 C11 H11 . . 119.6 ?
C11 C12 C13 . . 120.0(3) ?
C11 C12 H12 . . 120.0 ?
C13 C12 H12 . . 120.0 ?
C8 C13 C12 . . 119.4(3) ?
C8 C13 H13 . . 120.3 ?
C12 C13 H13 . . 120.3 ?
C7 C14 C15 . . 125.42(17) ?
C7 C14 H14 . . 117.3 ?
C15 C14 H14 . . 117.3 ?
N1 C15 C14 . . 118.83(16) ?
N1 C15 H15 . . 120.6 ?
C14 C15 H15 . . 120.6 ?
C21 C16 C17 . . 120.0(2) ?
C21 C16 S1 . . 119.57(16) ?
C17 C16 S1 . . 120.44(18) ?
C16 C17 C18 . . 118.8(3) ?
C16 C17 H17 . . 120.6 ?
C18 C17 H17 . . 120.6 ?
C19 C18 C17 . . 121.9(3) ?
C19 C18 H18 . . 119.0 ?
C17 C18 H18 . . 119.0 ?
C18 C19 C20 . . 118.3(2) ?
C18 C19 C22 . . 120.6(3) ?
C20 C19 C22 . . 121.1(3) ?
C19 C22 H22A . . 109.5 ?
C19 C22 H22B . . 109.5 ?
H22A C22 H22B . . 109.5 ?
C19 C22 H22C . . 109.5 ?
H22A C22 H22C . . 109.5 ?
H22B C22 H22C . . 109.5 ?
C19 C20 C21 . . 121.3(3) ?
C19 C20 H20 . . 119.3 ?
C21 C20 H20 . . 119.3 ?
C16 C21 C20 . . 119.7(2) ?
C16 C21 H21 . . 120.1 ?
C20 C21 H21 . . 120.1 ?

loop_
_geom_bond_atom_site_label_1
_geom_bond_atom_site_label_2
_geom_bond_site_symmetry_2
_geom_bond_distance
_geom_bond_publ_flag
S1 O1 . 1.4240(15) ?
S1 O2 . 1.4341(14) ?
S1 N2 . 1.6336(17) ?
S1 C16 . 1.752(2) ?
N1 C15 . 1.274(2) ?
N1 N2 . 1.3969(19) ?
N2 H1N2 . 0.82(2) ?
C1 C6 . 1.388(3) ?
C1 C2 . 1.395(3) ?
C1 H1 . 0.9300 ?
C2 C3 . 1.369(3) ?
C2 H2 . 0.9300 ?
C3 C4 . 1.373(3) ?
C3 H3 . 0.9300 ?
C4 C5 . 1.387(3) ?
C4 H4 . 0.9300 ?
C5 C6 . 1.391(2) ?
C5 H5 . 0.9300 ?
C6 C7 . 1.486(2) ?
C7 C14 . 1.343(2) ?
C7 C8 . 1.495(2) ?
C8 C13 . 1.376(3) ?
C8 C9 . 1.385(3) ?
C9 C10 . 1.366(3) ?
C9 H9 . 0.9300 ?
C10 C11 . 1.353(5) ?
C10 H10 . 0.9300 ?
C11 C12 . 1.372(5) ?
C11 H11 . 0.9300 ?
C12 C13 . 1.394(4) ?
C12 H12 . 0.9300 ?
C13 H13 . 0.9300 ?
C14 C15 . 1.448(2) ?
C14 H14 . 0.9300 ?
C15 H15 . 0.9300 ?
C16 C21 . 1.380(3) ?
C16 C17 . 1.381(3) ?
C17 C18 . 1.387(4) ?
C17 H17 . 0.9300 ?
C18 C19 . 1.368(4) ?
C18 H18 . 0.9300 ?
C19 C20 . 1.373(4) ?
C19 C22 . 1.516(4) ?
C22 H22A . 0.9600 ?
C22 H22B . 0.9600 ?
C22 H22C . 0.9600 ?
C20 C21 . 1.380(4) ?
C20 H20 . 0.9300 ?
C21 H21 . 0.9300 ?

loop_
_geom_hbond_atom_site_label_D
_geom_hbond_atom_site_label_H
_geom_hbond_atom_site_label_A
_geom_hbond_site_symmetry_A
_geom_hbond_distance_DH
_geom_hbond_distance_HA
_geom_hbond_distance_DA
_geom_hbond_angle_DHA
_geom_hbond_publ_flag
N2 H1N2 O2 2_545 0.82(2) 2.11(2) 2.927(2) 173(2) y

loop_
_cod_related_entry_id
_cod_related_entry_database
_cod_related_entry_code
1 ChemSpider 24742151
